data_2102531
loop_
_publ_author_name
'Prof. Clemente Dore Augusto'
'Prof. Marzotto Armando'

_publ_section_title
;
 30 Space-group corrections: two examples of false polymorphism and one
 of incorrect interpretation of the fine details of an IR spectrum
;
_journal_issue 3
_journal_name_full 'Acta Crystallographica Section B'
_journal_page_first 287
_journal_page_last 292
_journal_paper_doi 10.1107/S0108768104006391
_journal_volume 60
_journal_year 2004
_chemical_formula_moiety 'C38 H33 Cl2 N2 P2 Re S2'
_chemical_formula_sum 'C38 H33 Cl2 N2 P2 Re S2'
_chemical_formula_weight 900.86
_chemical_name_systematic
;
Dichloro-(S-methyl beta-N-((2-hydroxyphenyl)ethylidene)dithiocarbazato)-bis
       (triphenylphosphine)-rhenium(v)
;
_space_group_IT_number 15
_symmetry_cell_setting monoclinic
_symmetry_space_group_name_Hall '-C 2yc'
_symmetry_space_group_name_H-M 'C 1 2/c 1'
_atom_sites_solution_hydrogens geom
_atom_sites_solution_primary direct
_atom_sites_solution_secondary difmap
_cell_angle_alpha 90
_cell_angle_beta 102.29(3)
_cell_angle_gamma 90
_cell_formula_units_Z 4
_cell_length_a 17.514(4)
_cell_length_b 10.639(2)
_cell_length_c 20.106(4)
_cell_measurement_temperature 0
_cell_volume 3660.5(14)
_computing_structure_refinement 'SHELXL-97 (Sheldrick, 1997)'
_computing_structure_solution 'SHELXS-97 (Sheldrick, 1990)'
_diffrn_ambient_temperature 293(2)
_diffrn_measured_fraction_theta_full 0.344
_diffrn_measured_fraction_theta_max 0.344
_diffrn_radiation_source 'fine-focus sealed tube'
_diffrn_radiation_type MoK\a
_diffrn_radiation_wavelength 0.71070
_diffrn_reflns_av_R_equivalents 0.0215
_diffrn_reflns_av_sigmaI/netI 0.0619
_diffrn_reflns_limit_h_max 18
_diffrn_reflns_limit_h_min -18
_diffrn_reflns_limit_k_max 11
_diffrn_reflns_limit_k_min -11
_diffrn_reflns_limit_l_max 20
_diffrn_reflns_limit_l_min -20
_diffrn_reflns_number 17044
_diffrn_reflns_theta_full 41.83
_diffrn_reflns_theta_max 41.83
_diffrn_reflns_theta_min 2.07
_exptl_absorpt_coefficient_mu 3.695
_exptl_absorpt_correction_type ' ?               '
_exptl_crystal_colour ' ?               '
_exptl_crystal_density_diffrn 1.574
_exptl_crystal_density_method 'nt Measured'
_exptl_crystal_description ' ?               '
_exptl_crystal_F_000 1652
_refine_diff_density_max 2.008
_refine_diff_density_min -2.676
_refine_ls_extinction_method nne
_refine_ls_goodness_of_fit_ref 1.182
_refine_ls_hydrogen_treatment mixed
_refine_ls_matrix_type full
_refine_ls_number_parameters 105
_refine_ls_number_reflns 4363
_refine_ls_number_restraints 0
_refine_ls_restrained_S_all 1.182
_refine_ls_R_factor_all 0.0498
_refine_ls_R_factor_gt 0.0492
_refine_ls_shift/su_max 0.946
_refine_ls_shift/su_mean 0.009
_refine_ls_structure_factor_coef Fsqd
_refine_ls_weighting_details 'calc w=1/[\s^2^(Fo^2^)+(0.2000P)^2^+0.0000P] where P=(Fo^2^+2Fc^2^)/3'
_refine_ls_weighting_scheme calc
_refine_ls_wR_factor_gt 0.2545
_refine_ls_wR_factor_ref 0.2588
_reflns_number_gt 4277
_reflns_number_total 4363
_reflns_threshold_expression >2sigma(I)
_cod_data_source_file bs0022.cif
_cod_data_source_block 23
_cod_depositor_comments
;
The following automatic conversions were performed:

'_symmetry_cell_setting' tag value 'Monclinic' was replaced with
'monoclinic' value.

Automatic conversion script
Id: cif_fix_values 1646 2011-03-28 12:23:43Z adriana 
;
_cod_original_sg_symbol_H-M 'C 2/c'
_cod_database_code 2102531

loop_
_symmetry_equiv_pos_as_xyz
x,y,z
-x,y,1/2-z
-x,-y,-z
x,-y,1/2+z
1/2+x,1/2+y,z
1/2-x,1/2+y,1/2-z
1/2-x,1/2-y,-z
1/2+x,1/2-y,1/2+z

loop_
_atom_site_label
_atom_site_fract_x
_atom_site_fract_y
_atom_site_fract_z
_atom_site_U_iso_or_equiv
_atom_site_thermal_displace_type
_atom_site_occupancy
_atom_site_type_symbol
Re1 0.5 0.22045 0.25 0.02 Uiso 1 Re
Cl1 0.55910 0.4008 0.20727 0.02 Uiso 1 Cl
S1 0.45175 0.029 0.28915 0.02 Uiso 0.5 S
S2 0.4803 -0.23605 0.24985 0.02 Uiso 0.5 S
P1 0.4005 0.23975 0.14235 0.02 Uiso 1 P
N1 0.54705 0.09350 0.2145 0.02 Uiso 0.5 N
N3 0.54470 -0.02250 0.2096 0.02 Uiso 0.5 N
C1 0.5 -0.07550 0.25 0.02 Uiso 1 C
C2 0.39345 -0.25350 0.2865 0.02 Uiso 0.5 C
C4 0.43975 0.25665 0.0651 0.02 Uiso 1 C
C5 0.4151 0.34955 0.01795 0.02 Uiso 1 C
C6 0.4473 0.35930 -0.03940 0.02 Uiso 1 C
C7 0.50405 0.2761 -0.04945 0.02 Uiso 1 C
C8 0.52865 0.1832 -0.00225 0.02 Uiso 1 C
C9 0.4965 0.17345 0.05505 0.02 Uiso 1 C
C10 0.33485 0.1048 0.12515 0.02 Uiso 1 C
C11 0.3175 0.0453 0.0623 0.02 Uiso 1 C
C12 0.26285 -0.05100 0.05055 0.02 Uiso 1 C
C13 0.22545 -0.08785 0.1017 0.02 Uiso 1 C
C14 0.2428 -0.02835 0.16455 0.02 Uiso 1 C
C15 0.29745 0.068 0.17625 0.02 Uiso 1 C
C16 0.33225 0.37235 0.13845 0.02 Uiso 1 C
C17 0.36255 0.49205 0.15345 0.02 Uiso 1 C
C18 0.3125 0.59355 0.15335 0.02 Uiso 1 C
C19 0.23225 0.57525 0.1382 0.02 Uiso 1 C
C20 0.20195 0.4555 0.1232 0.02 Uiso 1 C
C21 0.25195 0.35405 0.1233 0.02 Uiso 1 C

loop_
_atom_type_symbol
_atom_type_description
_atom_type_scat_dispersion_real
_atom_type_scat_dispersion_imag
_atom_type_scat_source
S S 0.1246 0.1234 'International Tables Vol C Tables 4.2.6.8 and 6.1.1.4'
Re Re -1.0185 7.2310 'International Tables Vol C Tables 4.2.6.8 and 6.1.1.4'
P P 0.1023 0.0942 'International Tables Vol C Tables 4.2.6.8 and 6.1.1.4'
N N 0.0061 0.0033 'International Tables Vol C Tables 4.2.6.8 and 6.1.1.4'
Cl Cl 0.1484 0.1585 'International Tables Vol C Tables 4.2.6.8 and 6.1.1.4'
C C 0.0033 0.0016 'International Tables Vol C Tables 4.2.6.8 and 6.1.1.4'

loop_
_geom_angle_atom_site_label_1
_geom_angle_atom_site_label_2
_geom_angle_atom_site_label_3
_geom_angle_site_symmetry_1
_geom_angle_site_symmetry_3
_geom_angle
_geom_angle_publ_flag
Cl1 Re1 S1 . . 174.15 y
Cl1 Re1 P1 . . 84.2 y
Cl1 Re1 N1 . . 100.76 y
Cl1 Re1 Cl1 . 2_655 75.26 y
Cl1 Re1 S1 . 2_655 110.42 y
Cl1 Re1 P1 . 2_655 88.28 y
Cl1 Re1 N1 . 2_655 175.97 y
S1 Re1 P1 . . 97.2 y
S1 Re1 N1 . . 73.58 y
Cl1 Re1 S1 2_655 . 110.42 y
S1 Re1 S1 . 2_655 63.95 y
S1 Re1 P1 . 2_655 90.86 y
S1 Re1 N1 . 2_655 9.68 y
P1 Re1 N1 . . 90.68 y
Cl1 Re1 P1 2_655 . 88.28 y
S1 Re1 P1 2_655 . 90.86 y
P1 Re1 P1 . 2_655 170.51 y
P1 Re1 N1 . 2_655 96.42 y
Cl1 Re1 N1 2_655 . 175.97 y
S1 Re1 N1 2_655 . 9.68 y
P1 Re1 N1 2_655 . 96.42 y
N1 Re1 N1 . 2_655 83.22 y
Cl1 Re1 S1 2_655 2_655 174.15 y
Cl1 Re1 P1 2_655 2_655 84.2 y
Cl1 Re1 N1 2_655 2_655 100.76 y
S1 Re1 P1 2_655 2_655 97.2 y
S1 Re1 N1 2_655 2_655 73.58 y
P1 Re1 N1 2_655 2_655 90.68 y
Re1 S1 C1 . . 99.19 y
C1 S2 C2 . . 106.21 y
Re1 P1 C4 . . 115.22 y
Re1 P1 C10 . . 113.4 y
Re1 P1 C16 . . 115.46 y
C4 P1 C10 . . 104.53 y
C4 P1 C16 . . 104.22 y
C10 P1 C16 . . 102.57 y
Re1 N1 N3 . . 140.04 y
N1 N3 C1 . . 112.22 y
S1 C1 S2 . . 121.84 y
S1 C1 N3 . . 114.38 y
S1 C1 S1 . 2_655 97.67 y
S1 C1 S2 . 2_655 139.73 y
S1 C1 N3 . 2_655 16.88 y
S2 C1 N3 . . 122.86 y
S1 C1 S2 2_655 . 139.73 y
S2 C1 S2 . 2_655 22.8 y
S2 C1 N3 . 2_655 105.53 y
S1 C1 N3 2_655 . 16.88 y
S2 C1 N3 2_655 . 105.53 y
N3 C1 N3 . 2_655 131.18 y
S1 C1 S2 2_655 2_655 121.84 y
S1 C1 N3 2_655 2_655 114.38 y
S2 C1 N3 2_655 2_655 122.86 y
P1 C4 C5 . . 122.33 y
P1 C4 C9 . . 118.22 y
C5 C4 C9 . . 119.44 n
C4 C5 C6 . . 120.15 n
C5 C6 C7 . . 120.41 n
C6 C7 C8 . . 119.39 n
C7 C8 C9 . . 120.22 n
C4 C9 C8 . . 120.39 n
P1 C10 C11 . . 122.55 y
P1 C10 C15 . . 117.34 y
C11 C10 C15 . . 119.95 n
C10 C11 C12 . . 120.08 n
C11 C12 C13 . . 119.97 n
C12 C13 C14 . . 119.95 n
C13 C14 C15 . . 120.04 n
C10 C15 C14 . . 120.01 n
P1 C16 C17 . . 118.65 y
P1 C16 C21 . . 121.37 y
C17 C16 C21 . . 119.94 n
C16 C17 C18 . . 120.03 n
C17 C18 C19 . . 120.02 n
C18 C19 C20 . . 119.94 n
C19 C20 C21 . . 120.05 n
C16 C21 C20 . . 120.01 n

loop_
_geom_bond_atom_site_label_1
_geom_bond_atom_site_label_2
_geom_bond_distance
_geom_bond_publ_flag
Re1 Cl1 2.4227 y
Re1 S1 2.4012 y
Re1 P1 2.4815 y
Re1 N1 1.8064 y
S1 C1 1.6891 y
S2 C1 1.7425 y
S2 C2 1.8353 y
P1 C4 1.8363 y
P1 C10 1.8258 y
P1 C16 1.8399 y
N1 N3 1.238 y
N3 C1 1.3643 y
C4 C5 1.3739 n
C4 C9 1.3776 n
C5 C6 1.3911 n
C6 C7 1.3776 n
C7 C8 1.3744 n
C8 C9 1.3897 n
C10 C11 1.388 n
C10 C15 1.3872 n
C11 C12 1.3876 n
C12 C13 1.3882 n
C13 C14 1.388 n
C14 C15 1.3879 n
C16 C17 1.3879 n
C16 C21 1.3879 n
C17 C18 1.3906 n
C18 C19 1.387 n
C19 C20 1.3884 n
C20 C21 1.3896 n

loop_
_geom_contact_atom_site_label_1
_geom_contact_atom_site_label_2
_geom_contact_distance
_geom_contact_site_symmetry_2
_geom_contact_publ_flag
Cl1 C17 3.5182 . n
Cl1 C17 3.0053 2_655 n
Cl1 C14 3.5824 5_555 n
S1 C15 3.1649 . n
S1 C9 3.4332 2_655 n
S1 C20 3.6032 6_545 n
S2 C18 3.6415 1_545 n
N1 C9 3.2522 . n
N1 C15 3.1255 2_655 n
N3 C15 3.3371 2_655 n
C2 C18 3.1952 1_545 n
C2 C7 3.4597 4_555 n
C2 C20 3.5105 6_545 n
C5 C17 3.411 . n
C7 C2 3.4597 4_554 n
C9 N1 3.2522 . n
C9 C11 3.4501 . n
C9 S1 3.4332 2_655 n
C11 C9 3.4501 . n
C14 Cl1 3.5824 5_445 n
C15 S1 3.1649 . n
C15 C21 3.2663 . n
C15 N1 3.1255 2_655 n
C15 N3 3.3371 2_655 n
C17 Cl1 3.5182 . n
C17 C5 3.411 . n
C17 Cl1 3.0053 2_655 n
C18 S2 3.6415 1_565 n
C18 C2 3.1952 1_565 n
C20 S1 3.6032 6_555 n
C20 C2 3.5105 6_555 n
C21 C15 3.2663 . n

loop_
_geom_torsion_atom_site_label_1
_geom_torsion_atom_site_label_2
_geom_torsion_atom_site_label_3
_geom_torsion_atom_site_label_4
_geom_torsion_site_symmetry_1
_geom_torsion_site_symmetry_2
_geom_torsion_site_symmetry_3
_geom_torsion_site_symmetry_4
_geom_torsion
_geom_torsion_publ_flag
P1 Re1 S1 C1 . . . . 87.43 n
N1 Re1 S1 C1 . . . . -1.16 n
Cl1 Re1 S1 C1 2_655 . . . 178.28 n
S1 Re1 S1 C1 2_655 . . . 0 n
P1 Re1 S1 C1 2_655 . . . -97.59 n
N1 Re1 S1 C1 2_655 . . . 173.4 n
Cl1 Re1 S1 C1 . . 2_655 . 178.28 n
S1 Re1 S1 C1 . . 2_655 . 0 n
P1 Re1 S1 C1 . . 2_655 . -97.59 n
N1 Re1 S1 C1 . . 2_655 . 173.4 n
Cl1 Re1 P1 C4 . . . . 48.23 n
S1 Re1 P1 C4 . . . . -126.05 n
N1 Re1 P1 C4 . . . . -52.52 n
Cl1 Re1 P1 C4 2_655 . . . 123.59 n
S1 Re1 P1 C4 2_655 . . . -62.20 n
N1 Re1 P1 C4 2_655 . . . -135.77 n
Cl1 Re1 P1 C10 . . . . 168.62 n
S1 Re1 P1 C10 . . . . -5.66 n
N1 Re1 P1 C10 . . . . 67.87 n
Cl1 Re1 P1 C10 2_655 . . . -116.02 n
S1 Re1 P1 C10 2_655 . . . 58.19 n
N1 Re1 P1 C10 2_655 . . . -15.38 n
Cl1 Re1 P1 C16 . . . . -73.43 n
S1 Re1 P1 C16 . . . . 112.29 n
N1 Re1 P1 C16 . . . . -174.18 n
Cl1 Re1 P1 C16 2_655 . . . 1.92 n
S1 Re1 P1 C16 2_655 . . . 176.14 n
N1 Re1 P1 C16 2_655 . . . 102.57 n
Cl1 Re1 N1 N3 . . . . -174.10 n
S1 Re1 N1 N3 . . . . 7.43 n
P1 Re1 N1 N3 . . . . -89.88 n
S1 Re1 N1 N3 2_655 . . . 1.24 n
P1 Re1 N1 N3 2_655 . . . 96.43 n
N1 Re1 N1 N3 2_655 . . . 6.5 n
Re1 S1 C1 S1 . . . 2_655 0 n
Re1 S1 C1 S2 . . . . -171.82 n
Re1 S1 C1 N3 . . . . -2.49 n
Re1 S1 C1 S1 . 2_655 . . 0 n
Re1 S1 C1 S2 . . . 2_655 169.22 n
Re1 S1 C1 N3 . . . 2_655 172.18 n
Re1 S1 C1 S2 . 2_655 . . 169.22 n
Re1 S1 C1 N3 . 2_655 . . 172.18 n
C2 S2 C1 N3 . . . . -160.23 n
C2 S2 C1 S1 . . . . 8.2 n
C2 S2 C1 S2 . . . 2_655 155.37 n
C2 S2 C1 S1 . . . 2_655 -159.20 n
C2 S2 C1 N3 . . . 2_655 12.96 n
Re1 P1 C4 C5 . . . . -130.13 n
C16 P1 C4 C5 . . . . -2.57 n
Re1 P1 C4 C9 . . . . 49.16 n
C10 P1 C4 C5 . . . . 104.74 n
C16 P1 C10 C11 . . . . 102.6 n
Re1 P1 C16 C17 . . . . 52.29 n
Re1 P1 C10 C11 . . . . -132.21 n
C4 P1 C10 C11 . . . . -5.93 n
C10 P1 C16 C17 . . . . 176.12 n
Re1 P1 C10 C15 . . . . 52.43 n
C10 P1 C4 C9 . . . . -75.97 n
C16 P1 C4 C9 . . . . 176.71 n
C16 P1 C10 C15 . . . . -72.77 n
Re1 P1 C16 C21 . . . . -125.41 n
C4 P1 C16 C17 . . . . -75.12 n
C4 P1 C16 C21 . . . . 107.18 n
C10 P1 C16 C21 . . . . -1.58 n
C4 P1 C10 C15 . . . . 178.71 n
Re1 N1 N3 C1 . . . . -10.81 n
N1 N3 C1 S2 . . . . 175.62 n
N1 N3 C1 N3 . . . 2_655 4.35 n
N1 N3 C1 S1 . . . . 6.41 n
N1 N3 C1 S2 . . . 2_655 -168.04 n
N1 N3 C1 S1 . . . 2_655 -2.11 n
C9 C4 C5 C6 . . . . -0.02 n
P1 C4 C5 C6 . . . . 179.26 n
C5 C4 C9 C8 . . . . 0.02 n
P1 C4 C9 C8 . . . . -179.30 n
C4 C5 C6 C7 . . . . 0.03 n
C5 C6 C7 C8 . . . . -0.02 n
C6 C7 C8 C9 . . . . 0 n
C7 C8 C9 C4 . . . . 0 n
P1 C10 C11 C12 . . . . -175.30 n
C11 C10 C15 C14 . . . . 0.08 n
C15 C10 C11 C12 . . . . -0.06 n
P1 C10 C15 C14 . . . . 175.57 n
C10 C11 C12 C13 . . . . 0.03 n
C11 C12 C13 C14 . . . . -0.03 n
C12 C13 C14 C15 . . . . 0.05 n
C13 C14 C15 C10 . . . . -0.08 n
P1 C16 C17 C18 . . . . -177.68 n
C21 C16 C17 C18 . . . . 0.05 n
P1 C16 C21 C20 . . . . 177.63 n
C17 C16 C21 C20 . . . . -0.04 n
C16 C17 C18 C19 . . . . -0.06 n
C17 C18 C19 C20 . . . . 0.06 n
C18 C19 C20 C21 . . . . -0.06 n
C19 C20 C21 C16 . . . . 0.05 n
